data_7126268
loop_
_publ_author_name
'Lamb, Katie J.'
'Dowsett, Mark R.'
'North, Michael'
'Parker, Rachel R.'
'Whitwood, Adrian C.'

_publ_section_title
;
 Unprecedented reductive cyclisation of salophen ligands to
 tetrahydroquinoxalines during metal complex formation.
;
_journal_issue 35
_journal_name_full 'Chemical communications (Cambridge, England)'
_journal_page_first 4844
_journal_page_last 4847
_journal_paper_doi 10.1039/d0cc01192d
_journal_volume 56
_journal_year 2020
_chemical_formula_moiety '0.33(C30 H38 N2 O4)'
_chemical_formula_sum 'C10 H12.67 N0.67 O1.33'
_chemical_formula_weight 163.54
_space_group_crystal_system monoclinic
_space_group_IT_number 15
_space_group_name_Hall '-C 2yc'
_space_group_name_H-M_alt 'C 1 2/c 1'
_atom_sites_solution_hydrogens mixed
_atom_sites_solution_primary direct
_audit_creation_date 2016-02-19
_audit_creation_method
;
Olex2 1.2
(compiled 2016.02.19 svn.r3266 for OlexSys, GUI svn.r5155)
;
_audit_update_record
;
2020-02-10 deposited with the CCDC.	2020-03-25 downloaded from the CCDC.
;
_cell_angle_alpha 90
_cell_angle_beta 107.301(4)
_cell_angle_gamma 90
_cell_formula_units_Z 12
_cell_length_a 17.8343(6)
_cell_length_b 12.4405(4)
_cell_length_c 13.0921(5)
_cell_measurement_reflns_used 2622
_cell_measurement_temperature 110.05(10)
_cell_measurement_theta_max 71.1550
_cell_measurement_theta_min 7.9390
_cell_volume 2773.29(18)
_computing_cell_refinement
;
CrysAlisPro, Agilent Technologies,
Version 1.171.37.35 (release 13-08-2014 CrysAlis171 .NET)
(compiled Aug 13 2014,18:06:01)
;
_computing_data_collection
;
CrysAlisPro, Agilent Technologies,
Version 1.171.37.35 (release 13-08-2014 CrysAlis171 .NET)
(compiled Aug 13 2014,18:06:01)
;
_computing_data_reduction
;
CrysAlisPro, Agilent Technologies,
Version 1.171.37.35 (release 13-08-2014 CrysAlis171 .NET)
(compiled Aug 13 2014,18:06:01)
;
_computing_molecular_graphics 'Olex2 (Dolomanov et al., 2009)'
_computing_publication_material 'Olex2 (Dolomanov et al., 2009)'
_computing_structure_refinement 'ShelXL (Sheldrick, 2015)'
_computing_structure_solution 'ShelXT (Sheldrick, 2015)'
_diffrn_ambient_environment N~2~
_diffrn_ambient_temperature 110.05(10)
_diffrn_detector 'CCD plate'
_diffrn_detector_area_resol_mean 16.1450
_diffrn_detector_type Eos
_diffrn_measured_fraction_theta_full 0.997
_diffrn_measured_fraction_theta_max 0.975
_diffrn_measurement_details
;
#__ type_ start__ end____ width___ exp.time_
  1 omega  -14.00   86.00   1.0000    4.0000
omega____ theta____ kappa____ phi______ frames
    -       54.0000  -19.0000  -30.0000 100

#__ type_ start__ end____ width___ exp.time_
  2 omega   42.00   82.00   1.0000    4.0000
omega____ theta____ kappa____ phi______ frames
    -      108.0000  -30.0000 -120.0000 40

#__ type_ start__ end____ width___ exp.time_
  3 omega   40.00   76.00   1.0000    4.0000
omega____ theta____ kappa____ phi______ frames
    -      108.0000  -45.0000 -180.0000 36

#__ type_ start__ end____ width___ exp.time_
  4 omega    2.00   41.00   1.0000    4.0000
omega____ theta____ kappa____ phi______ frames
    -       54.0000  -99.0000  -90.0000 39

#__ type_ start__ end____ width___ exp.time_
  5 omega   27.00   54.00   1.0000    4.0000
omega____ theta____ kappa____ phi______ frames
    -       54.0000 -125.0000    0.0000 27

#__ type_ start__ end____ width___ exp.time_
  6 omega   39.00   64.00   1.0000    4.0000
omega____ theta____ kappa____ phi______ frames
    -       54.0000 -125.0000   30.0000 25

#__ type_ start__ end____ width___ exp.time_
  7 omega   60.00  104.00   1.0000    4.0000
omega____ theta____ kappa____ phi______ frames
    -      108.0000  -61.0000  120.0000 44

#__ type_ start__ end____ width___ exp.time_
  8 omega   59.00   98.00   1.0000    4.0000
omega____ theta____ kappa____ phi______ frames
    -      108.0000  -94.0000   90.0000 39

#__ type_ start__ end____ width___ exp.time_
  9 omega   56.00   96.00   1.0000    4.0000
omega____ theta____ kappa____ phi______ frames
    -      108.0000  -94.0000   30.0000 40

#__ type_ start__ end____ width___ exp.time_
 10 omega   52.00   91.00   1.0000    4.0000
omega____ theta____ kappa____ phi______ frames
    -      108.0000  -45.0000   30.0000 39

#__ type_ start__ end____ width___ exp.time_
 11 omega   43.00  169.00   1.0000    4.0000
omega____ theta____ kappa____ phi______ frames
    -      108.0000    0.0000  120.0000 126

#__ type_ start__ end____ width___ exp.time_
 12 omega   81.00  170.00   1.0000    4.0000
omega____ theta____ kappa____ phi______ frames
    -      108.0000   77.0000  -30.0000 89

#__ type_ start__ end____ width___ exp.time_
 13 omega   17.00   67.00   1.0000    1.0000
omega____ theta____ kappa____ phi______ frames
    -        0.0000   57.0000 -180.0000 50

#__ type_ start__ end____ width___ exp.time_
 14 omega   -3.00   28.00   1.0000    1.0000
omega____ theta____ kappa____ phi______ frames
    -        0.0000  -77.0000   60.0000 31

#__ type_ start__ end____ width___ exp.time_
 15 omega  -12.00   70.00   1.0000    4.0000
omega____ theta____ kappa____ phi______ frames
    -       54.0000  -57.0000  120.0000 82

#__ type_ start__ end____ width___ exp.time_
 16 omega  -59.00  -34.00   1.0000    1.0000
omega____ theta____ kappa____ phi______ frames
    -        0.0000  -77.0000   60.0000 25
;
_diffrn_measurement_device 'four-circle diffractometer'
_diffrn_measurement_device_type 'SuperNova, Dual, Cu at zero, Eos'
_diffrn_measurement_method '\w scans'
_diffrn_orient_matrix_type 'CrysAlisPro convention (1999,Acta A55,543-557)'
_diffrn_orient_matrix_UB_11 0.0356161000
_diffrn_orient_matrix_UB_12 0.1053144000
_diffrn_orient_matrix_UB_13 -0.0266910000
_diffrn_orient_matrix_UB_21 -0.0407470000
_diffrn_orient_matrix_UB_22 -0.0187870000
_diffrn_orient_matrix_UB_23 -0.1199950000
_diffrn_orient_matrix_UB_31 -0.0724565000
_diffrn_orient_matrix_UB_32 0.0624686000
_diffrn_orient_matrix_UB_33 0.0086931000
_diffrn_radiation_monochromator mirror
_diffrn_radiation_probe x-ray
_diffrn_radiation_type CuK\a
_diffrn_radiation_wavelength 1.54184
_diffrn_reflns_av_R_equivalents 0.0124
_diffrn_reflns_av_unetI/netI 0.0171
_diffrn_reflns_Laue_measured_fraction_full 0.997
_diffrn_reflns_Laue_measured_fraction_max 0.975
_diffrn_reflns_limit_h_max 13
_diffrn_reflns_limit_h_min -21
_diffrn_reflns_limit_k_max 14
_diffrn_reflns_limit_k_min -15
_diffrn_reflns_limit_l_max 15
_diffrn_reflns_limit_l_min -13
_diffrn_reflns_number 4991
_diffrn_reflns_point_group_measured_fraction_full 0.997
_diffrn_reflns_point_group_measured_fraction_max 0.975
_diffrn_reflns_theta_full 67.684
_diffrn_reflns_theta_max 71.486
_diffrn_reflns_theta_min 4.402
_diffrn_source 'sealed X-ray tube'
_diffrn_source_type 'SuperNova (Cu) X-ray Source'
_exptl_absorpt_coefficient_mu 0.618
_exptl_absorpt_correction_T_max 0.648
_exptl_absorpt_correction_T_min 0.518
_exptl_absorpt_correction_type gaussian
_exptl_absorpt_process_details
;
CrysAlisPro, Agilent Technologies,
Version 1.171.37.35 (release 13-08-2014 CrysAlis171 .NET)
(compiled Aug 13 2014,18:06:01)
Numerical absorption correction based on gaussian integration over
			a multifaceted crystal model
Empirical absorption correction using spherical harmonics,
 implemented in SCALE3 ABSPACK scaling algorithm.
;
_exptl_crystal_colour 'clear colourless'
_exptl_crystal_colour_lustre clear
_exptl_crystal_colour_primary colourless
_exptl_crystal_density_diffrn 1.175
_exptl_crystal_description block
_exptl_crystal_F_000 1056
_exptl_crystal_recrystallization_method 'Re-crystallisation from solvent'
_exptl_crystal_size_max 0.2008
_exptl_crystal_size_mid 0.1607
_exptl_crystal_size_min 0.1298
_refine_diff_density_max 0.230
_refine_diff_density_min -0.216
_refine_diff_density_rms 0.042
_refine_ls_extinction_method none
_refine_ls_goodness_of_fit_ref 1.062
_refine_ls_hydrogen_treatment constr
_refine_ls_matrix_type full
_refine_ls_number_parameters 168
_refine_ls_number_reflns 2640
_refine_ls_number_restraints 0
_refine_ls_restrained_S_all 1.062
_refine_ls_R_factor_all 0.0414
_refine_ls_R_factor_gt 0.0367
_refine_ls_shift/su_max 0.000
_refine_ls_shift/su_mean 0.000
_refine_ls_structure_factor_coef Fsqd
_refine_ls_weighting_details 'w=1/[\s^2^(Fo^2^)+(0.0505P)^2^+1.3821P] where P=(Fo^2^+2Fc^2^)/3'
_refine_ls_weighting_scheme calc
_refine_ls_wR_factor_gt 0.0966
_refine_ls_wR_factor_ref 0.1008
_reflns_Friedel_coverage 0.000
_reflns_number_gt 2332
_reflns_number_total 2640
_reflns_threshold_expression 'I > 2\s(I)'
_cod_data_source_file d0cc01192d2.cif
_cod_data_source_block mn1601
_cod_depositor_comments 'Adding full bibliography for 7126266--7126270.cif.'
_cod_original_cell_volume 2773.29(17)
_cod_database_code 7126268
_shelx_shelxl_version_number 2014/7
_chemical_oxdiff_formula 'C30 H34 Cl1 Cr1 N2 O4'
_chemical_oxdiff_usercomment 'Katie KL OMe cat THF sample 1'
_shelx_space_group_comment
;
The symmetry employed for this shelxl refinement is uniquely defined
by the following loop, which should always be used as a source of
symmetry information in preference to the above space-group names.
They are only intended as comments.
;
_reflns_odcompleteness_completeness 99.92
_reflns_odcompleteness_iscentric 1
_reflns_odcompleteness_theta 66.97
_olex2_refinement_description
;
1. Others
 Fixed Uiso: H2(0.047) H1(0.03) H8(0.025) H10(0.031) H12(0.025) H14(0.036)
 H11A(0.054) H11B(0.054) H11C(0.054) H15(0.043) H3A(0.068) H3B(0.068)
 H3C(0.068) H1A(0.073) H1B(0.073) H1C(0.073) H2A(0.076) H2B(0.076) H2C(0.076)
 Fixed X: H2(0.63) H1(0.5174) H8(0.4209) H10(0.6053) H12(0.4345) H14(0.528)
 H11A(0.3523) H11B(0.3599) H11C(0.3804) H15(0.5133) H3A(0.7497) H3B(0.8151)
 H3C(0.7344) H1A(0.7476) H1B(0.8231) H1C(0.7572) H2A(0.719) H2B(0.802)
 H2C(0.7307)
 Fixed Y: H2(0.333) H1(0.2593) H8(0.5408) H10(0.7225) H12(0.36) H14(0.0678)
 H11A(0.6858) H11B(0.8073) H11C(0.7175) H15(-0.0931) H3A(0.4335) H3B(0.5162)
 H3C(0.5166) H1A(0.6219) H1B(0.58) H1C(0.499) H2A(0.7115) H2B(0.7041)
 H2C(0.7509)
 Fixed Z: H2(0.7031) H1(0.5906) H8(0.6052) H10(0.6018) H12(0.6545) H14(0.5887)
 H11A(0.5146) H11B(0.5479) H11C(0.636) H15(0.6684) H3A(0.6253) H3B(0.6215)
 H3C(0.5313) H1A(0.8312) H1B(0.8059) H1C(0.8119) H2A(0.5663) H2B(0.6513)
 H2C(0.6838)
;
_olex2_date_sample_data_collection 2016-02-16
_olex2_date_sample_submission 2016-02-15
_olex2_submission_original_sample_id 'KL OMe cat THF'
_olex2_submission_special_instructions 'No special instructions were received'
_oxdiff_exptl_absorpt_empirical_details
;
Empirical correction (ABSPACK) includes:
- Absorption correction using spherical harmonics
- Frame scaling
;
_oxdiff_exptl_absorpt_empirical_full_max 1.258
_oxdiff_exptl_absorpt_empirical_full_min 0.837

loop_
_space_group_symop_operation_xyz
'x, y, z'
'-x, y, -z+1/2'
'x+1/2, y+1/2, z'
'-x+1/2, y+1/2, -z+1/2'
'-x, -y, -z'
'x, -y, z-1/2'
'-x+1/2, -y+1/2, -z'
'x+1/2, -y+1/2, z-1/2'

loop_
_atom_site_label
_atom_site_type_symbol
_atom_site_fract_x
_atom_site_fract_y
_atom_site_fract_z
_atom_site_U_iso_or_equiv
_atom_site_adp_type
_atom_site_occupancy
_atom_site_site_symmetry_order
_atom_site_calc_flag
_atom_site_refinement_flags_posn
_atom_site_refinement_flags_adp
_atom_site_refinement_flags_occupancy
_atom_site_disorder_assembly
_atom_site_disorder_group
O1 O 0.46158(5) 0.73712(7) 0.56337(7) 0.0290(2) Uani 1 1 d . . . . .
O2 O 0.65551(5) 0.38852(7) 0.70693(8) 0.0315(2) Uani 1 1 d . . . . .
H2 H 0.6300 0.3330 0.7031 0.047 Uiso 1 1 calc GR . . . .
N1 N 0.52607(6) 0.26357(8) 0.65864(8) 0.0246(2) Uani 1 1 d . . . . .
H1 H 0.5174 0.2593 0.5906 0.030 Uiso 1 1 d R . . . .
C9 C 0.50548(7) 0.64555(9) 0.59910(9) 0.0232(3) Uani 1 1 d . . . . .
C8 C 0.47470(7) 0.54839(9) 0.61723(8) 0.0207(2) Uani 1 1 d . . . . .
H8 H 0.4209 0.5408 0.6052 0.025 Uiso 1 1 calc R . . . .
C13 C 0.50978(7) 0.16557(9) 0.70199(10) 0.0236(3) Uani 1 1 d . . . . .
C7 C 0.52484(6) 0.46171(9) 0.65372(8) 0.0203(2) Uani 1 1 d . . . . .
C10 C 0.58577(7) 0.65627(10) 0.61484(9) 0.0259(3) Uani 1 1 d . . . . .
H10 H 0.6053 0.7225 0.6018 0.031 Uiso 1 1 calc R . . . .
C12 C 0.49145(6) 0.36135(9) 0.68834(8) 0.0206(2) Uani 1 1 d . . . . .
H12 H 0.4345 0.3600 0.6545 0.025 Uiso 1 1 calc R . . . .
C6 C 0.60555(7) 0.47294(9) 0.66894(9) 0.0229(3) Uani 1 1 d . . . . .
C5 C 0.63762(7) 0.57131(10) 0.64935(9) 0.0249(3) Uani 1 1 d . . . . .
C14 C 0.51706(7) 0.06806(10) 0.65387(11) 0.0302(3) Uani 1 1 d . . . . .
H14 H 0.5280 0.0678 0.5887 0.036 Uiso 1 1 calc R . . . .
C11 C 0.38203(8) 0.73690(11) 0.56567(12) 0.0357(3) Uani 1 1 d . . . . .
H11A H 0.3523 0.6858 0.5146 0.054 Uiso 1 1 calc GR . . . .
H11B H 0.3599 0.8073 0.5479 0.054 Uiso 1 1 calc GR . . . .
H11C H 0.3804 0.7175 0.6360 0.054 Uiso 1 1 calc GR . . . .
C15 C 0.50824(8) -0.02846(10) 0.70139(12) 0.0362(3) Uani 1 1 d . . . . .
H15 H 0.5133 -0.0931 0.6684 0.043 Uiso 1 1 calc R . . . .
C4 C 0.72678(7) 0.58590(11) 0.67125(11) 0.0336(3) Uani 1 1 d . . . . .
C3 C 0.75957(9) 0.50551(13) 0.60626(13) 0.0455(4) Uani 1 1 d . . . . .
H3A H 0.7497 0.4335 0.6253 0.068 Uiso 1 1 calc GR . . . .
H3B H 0.8151 0.5162 0.6215 0.068 Uiso 1 1 calc GR . . . .
H3C H 0.7344 0.5166 0.5313 0.068 Uiso 1 1 calc GR . . . .
C1 C 0.76748(8) 0.57022(16) 0.79132(12) 0.0486(4) Uani 1 1 d . . . . .
H1A H 0.7476 0.6219 0.8312 0.073 Uiso 1 1 calc GR . . . .
H1B H 0.8231 0.5800 0.8059 0.073 Uiso 1 1 calc GR . . . .
H1C H 0.7572 0.4990 0.8119 0.073 Uiso 1 1 calc GR . . . .
C2 C 0.74645(9) 0.69859(14) 0.64029(15) 0.0508(4) Uani 1 1 d . . . . .
H2A H 0.7190 0.7115 0.5663 0.076 Uiso 1 1 calc GR . . . .
H2B H 0.8020 0.7041 0.6513 0.076 Uiso 1 1 calc GR . . . .
H2C H 0.7307 0.7509 0.6838 0.076 Uiso 1 1 calc GR . . . .

loop_
_atom_site_aniso_label
_atom_site_aniso_U_11
_atom_site_aniso_U_22
_atom_site_aniso_U_33
_atom_site_aniso_U_23
_atom_site_aniso_U_13
_atom_site_aniso_U_12
O1 0.0368(5) 0.0210(4) 0.0315(5) 0.0033(3) 0.0139(4) 0.0023(4)
O2 0.0225(4) 0.0297(5) 0.0439(5) 0.0047(4) 0.0125(4) 0.0033(3)
N1 0.0309(5) 0.0212(5) 0.0258(5) -0.0022(4) 0.0144(4) 0.0007(4)
C9 0.0315(6) 0.0207(6) 0.0184(5) -0.0012(4) 0.0091(4) -0.0003(5)
C8 0.0215(5) 0.0230(6) 0.0184(5) -0.0021(4) 0.0074(4) -0.0024(4)
C13 0.0192(5) 0.0199(6) 0.0322(6) -0.0005(5) 0.0084(5) -0.0001(4)
C7 0.0232(6) 0.0218(6) 0.0177(5) -0.0022(4) 0.0086(4) -0.0018(4)
C10 0.0342(6) 0.0231(6) 0.0233(6) -0.0036(4) 0.0131(5) -0.0094(5)
C12 0.0207(5) 0.0195(5) 0.0234(6) -0.0016(4) 0.0092(4) -0.0004(4)
C6 0.0229(6) 0.0259(6) 0.0213(5) -0.0018(4) 0.0088(4) -0.0004(5)
C5 0.0251(6) 0.0299(6) 0.0221(5) -0.0060(5) 0.0107(5) -0.0070(5)
C14 0.0261(6) 0.0253(6) 0.0408(7) -0.0068(5) 0.0122(5) 0.0001(5)
C11 0.0371(7) 0.0294(7) 0.0426(7) 0.0053(6) 0.0149(6) 0.0080(6)
C15 0.0287(6) 0.0201(6) 0.0604(9) -0.0067(6) 0.0141(6) -0.0001(5)
C4 0.0257(6) 0.0398(7) 0.0393(7) -0.0100(6) 0.0158(5) -0.0112(5)
C3 0.0333(7) 0.0538(9) 0.0591(9) -0.0172(8) 0.0287(7) -0.0126(7)
C1 0.0223(7) 0.0760(12) 0.0451(8) -0.0145(8) 0.0066(6) -0.0069(7)
C2 0.0377(8) 0.0496(9) 0.0720(11) -0.0110(8) 0.0268(8) -0.0221(7)

loop_
_atom_type_symbol
_atom_type_description
_atom_type_scat_dispersion_real
_atom_type_scat_dispersion_imag
_atom_type_scat_source
C C 0.0181 0.0091 'International Tables Vol C Tables 4.2.6.8 and 6.1.1.4'
H H 0.0000 0.0000 'International Tables Vol C Tables 4.2.6.8 and 6.1.1.4'
N N 0.0311 0.0180 'International Tables Vol C Tables 4.2.6.8 and 6.1.1.4'
O O 0.0492 0.0322 'International Tables Vol C Tables 4.2.6.8 and 6.1.1.4'

loop_
_exptl_crystal_face_index_h
_exptl_crystal_face_index_k
_exptl_crystal_face_index_l
_exptl_crystal_face_perp_dist
_exptl_oxdiff_crystal_face_indexfrac_h
_exptl_oxdiff_crystal_face_indexfrac_k
_exptl_oxdiff_crystal_face_indexfrac_l
_exptl_oxdiff_crystal_face_x
_exptl_oxdiff_crystal_face_y
_exptl_oxdiff_crystal_face_z
5 -2 0 0.0659 5.0067 -1.9941 -0.0023 -0.0316 -0.1663 -0.4874
-5 2 0 0.0729 -5.0067 1.9941 0.0023 0.0316 0.1663 0.4874
1 0 -5 0.0822 0.9953 -0.0065 -4.9990 0.1682 0.5594 -0.1160
0 0 1 0.0817 0.0011 0.0015 0.9996 -0.0265 -0.1200 0.0087
5 -4 -2 0.0898 5.0059 -3.9955 -2.0003 -0.1891 0.1111 -0.6297
-4 -5 -1 0.0540 -4.0014 -5.0009 -0.9933 -0.6427 0.3762 -0.0311
5 3 0 0.0785 5.0028 3.0019 -0.0057 0.4945 -0.2596 -0.1750
-3 5 2 0.0747 -3.0047 4.9964 1.9981 0.3658 -0.2112 0.5472
-5 -1 0 0.0729 -5.0043 -1.0035 0.0044 -0.2840 0.2222 0.2999
-5 -4 2 0.0660 -4.9997 -3.9981 2.0057 -0.6527 0.0382 0.1299
5 4 -2 0.0819 4.9997 3.9981 -2.0057 0.6527 -0.0382 -0.1299
-2 5 0 0.0609 -2.0059 4.9943 -0.0019 0.4546 -0.0119 0.4573
1 -5 0 0.0649 1.0049 -4.9951 0.0026 -0.4903 0.0526 -0.3848
-5 3 1 0.0722 -5.0063 2.9948 1.0013 0.1104 0.0276 0.5585
8 2 3 0.0846 8.0101 2.0097 2.9917 0.4171 -0.7231 -0.4288

loop_
_geom_angle_atom_site_label_1
_geom_angle_atom_site_label_2
_geom_angle_atom_site_label_3
_geom_angle
_geom_angle_site_symmetry_1
_geom_angle_site_symmetry_3
_geom_angle_publ_flag
C9 O1 C11 117.23(9) . . ?
C6 O2 H2 109.5 . . ?
C13 N1 H1 111.6 . . ?
C13 N1 C12 117.15(9) . . ?
C12 N1 H1 111.5 . . ?
O1 C9 C10 115.18(10) . . ?
C8 C9 O1 124.53(11) . . ?
C8 C9 C10 120.28(11) . . ?
C9 C8 H8 120.3 . . ?
C9 C8 C7 119.40(10) . . ?
C7 C8 H8 120.3 . . ?
C13 C13 N1 119.80(6) 2_656 . ?
C14 C13 N1 120.88(11) . . ?
C14 C13 C13 119.22(7) . 2_656 ?
C8 C7 C12 118.25(10) . . ?
C8 C7 C6 120.00(10) . . ?
C6 C7 C12 121.35(10) . . ?
C9 C10 H10 118.9 . . ?
C5 C10 C9 122.13(11) . . ?
C5 C10 H10 118.9 . . ?
N1 C12 C7 111.79(9) . . ?
N1 C12 C12 107.92(7) . 2_656 ?
N1 C12 H12 109.1 . . ?
C7 C12 C12 109.84(7) . 2_656 ?
C7 C12 H12 109.1 . . ?
C12 C12 H12 109.1 2_656 . ?
O2 C6 C7 120.32(10) . . ?
O2 C6 C5 118.49(10) . . ?
C7 C6 C5 121.16(11) . . ?
C10 C5 C6 117.01(11) . . ?
C10 C5 C4 121.45(11) . . ?
C6 C5 C4 121.46(11) . . ?
C13 C14 H14 119.5 . . ?
C15 C14 C13 121.01(12) . . ?
C15 C14 H14 119.5 . . ?
O1 C11 H11A 109.5 . . ?
O1 C11 H11B 109.5 . . ?
O1 C11 H11C 109.5 . . ?
H11A C11 H11B 109.5 . . ?
H11A C11 H11C 109.5 . . ?
H11B C11 H11C 109.5 . . ?
C14 C15 C15 119.72(8) . 2_656 ?
C14 C15 H15 120.1 . . ?
C15 C15 H15 120.1 2_656 . ?
C3 C4 C5 111.22(11) . . ?
C1 C4 C5 108.85(10) . . ?
C1 C4 C3 110.02(13) . . ?
C2 C4 C5 111.36(12) . . ?
C2 C4 C3 107.15(12) . . ?
C2 C4 C1 108.19(13) . . ?
C4 C3 H3A 109.5 . . ?
C4 C3 H3B 109.5 . . ?
C4 C3 H3C 109.5 . . ?
H3A C3 H3B 109.5 . . ?
H3A C3 H3C 109.5 . . ?
H3B C3 H3C 109.5 . . ?
C4 C1 H1A 109.5 . . ?
C4 C1 H1B 109.5 . . ?
C4 C1 H1C 109.5 . . ?
H1A C1 H1B 109.5 . . ?
H1A C1 H1C 109.5 . . ?
H1B C1 H1C 109.5 . . ?
C4 C2 H2A 109.5 . . ?
C4 C2 H2B 109.5 . . ?
C4 C2 H2C 109.5 . . ?
H2A C2 H2B 109.5 . . ?
H2A C2 H2C 109.5 . . ?
H2B C2 H2C 109.5 . . ?

loop_
_geom_bond_atom_site_label_1
_geom_bond_atom_site_label_2
_geom_bond_distance
_geom_bond_site_symmetry_2
_geom_bond_publ_flag
O1 C9 1.3826(14) . ?
O1 C11 1.4280(16) . ?
O2 H2 0.8200 . ?
O2 C6 1.3713(14) . ?
N1 H1 0.8597 . ?
N1 C13 1.4109(15) . ?
N1 C12 1.4680(14) . ?
C9 C8 1.3770(16) . ?
C9 C10 1.3910(17) . ?
C8 H8 0.9300 . ?
C8 C7 1.3916(16) . ?
C13 C13 1.401(2) 2_656 ?
C13 C14 1.3907(16) . ?
C7 C12 1.5098(15) . ?
C7 C6 1.4002(16) . ?
C10 H10 0.9300 . ?
C10 C5 1.3885(18) . ?
C12 C12 1.551(2) 2_656 ?
C12 H12 0.9800 . ?
C6 C5 1.4063(17) . ?
C5 C4 1.5403(16) . ?
C14 H14 0.9300 . ?
C14 C15 1.3828(19) . ?
C11 H11A 0.9600 . ?
C11 H11B 0.9600 . ?
C11 H11C 0.9600 . ?
C15 C15 1.389(3) 2_656 ?
C15 H15 0.9300 . ?
C4 C3 1.5370(19) . ?
C4 C1 1.535(2) . ?
C4 C2 1.529(2) . ?
C3 H3A 0.9600 . ?
C3 H3B 0.9600 . ?
C3 H3C 0.9600 . ?
C1 H1A 0.9600 . ?
C1 H1B 0.9600 . ?
C1 H1C 0.9600 . ?
C2 H2A 0.9600 . ?
C2 H2B 0.9600 . ?
C2 H2C 0.9600 . ?

loop_
_geom_hbond_atom_site_label_D
_geom_hbond_atom_site_label_H
_geom_hbond_atom_site_label_A
_geom_hbond_distance_DH
_geom_hbond_distance_HA
_geom_hbond_distance_DA
_geom_hbond_angle_DHA
_geom_hbond_site_symmetry_A
O2 H2 N1 0.82 1.97 2.6977(13) 147.6 .

loop_
_geom_torsion_atom_site_label_1
_geom_torsion_atom_site_label_2
_geom_torsion_atom_site_label_3
_geom_torsion_atom_site_label_4
_geom_torsion
_geom_torsion_site_symmetry_1
_geom_torsion_site_symmetry_2
_geom_torsion_site_symmetry_3
_geom_torsion_site_symmetry_4
_geom_torsion_publ_flag
O1 C9 C8 C7 -179.72(10) . . . . ?
O1 C9 C10 C5 -179.26(10) . . . . ?
O2 C6 C5 C10 -177.61(10) . . . . ?
O2 C6 C5 C4 -0.94(16) . . . . ?
N1 C13 C14 C15 173.97(11) . . . . ?
C9 C8 C7 C12 171.16(9) . . . . ?
C9 C8 C7 C6 -1.70(16) . . . . ?
C9 C10 C5 C6 -0.53(17) . . . . ?
C9 C10 C5 C4 -177.20(11) . . . . ?
C8 C9 C10 C5 -0.30(17) . . . . ?
C8 C7 C12 N1 143.02(10) . . . . ?
C8 C7 C12 C12 -97.20(13) . . . 2_656 ?
C8 C7 C6 O2 178.68(10) . . . . ?
C8 C7 C6 C5 0.87(16) . . . . ?
C13 N1 C12 C7 169.60(9) . . . . ?
C13 N1 C12 C12 48.69(14) . . . 2_656 ?
C13 C13 C14 C15 -2.5(2) 2_656 . . . ?
C13 C14 C15 C15 0.1(2) . . . 2_656 ?
C7 C6 C5 C10 0.24(16) . . . . ?
C7 C6 C5 C4 176.91(10) . . . . ?
C10 C9 C8 C7 1.42(16) . . . . ?
C10 C5 C4 C3 -124.68(13) . . . . ?
C10 C5 C4 C1 113.94(14) . . . . ?
C10 C5 C4 C2 -5.25(17) . . . . ?
C12 N1 C13 C13 -24.78(19) . . . 2_656 ?
C12 N1 C13 C14 158.79(11) . . . . ?
C12 C7 C6 O2 6.04(16) . . . . ?
C12 C7 C6 C5 -171.77(10) . . . . ?
C6 C7 C12 N1 -44.22(14) . . . . ?
C6 C7 C12 C12 75.56(13) . . . 2_656 ?
C6 C5 C4 C3 58.81(16) . . . . ?
C6 C5 C4 C1 -62.57(16) . . . . ?
C6 C5 C4 C2 178.24(12) . . . . ?
C11 O1 C9 C8 12.86(16) . . . . ?
C11 O1 C9 C10 -168.23(10) . . . . ?
